data_7214662
loop_
_publ_author_name
'Earl, Lyndsey D.'
'Patrick, Brian O.'
'Wolf, Michael O.'

_publ_section_title
;
 Synthesis, structure, and luminescent properties of
 oligothiophene-containing metal--organic frameworks
;
_journal_issue 18
_journal_name_full CrystEngComm
_journal_page_first 5801
_journal_paper_doi 10.1039/c2ce25529d
_journal_volume 14
_journal_year 2012
_chemical_formula_sum 'C40 H36 N4 O6 S2 Zn'
_chemical_formula_weight 798.22
_chemical_name_systematic
;
?
;
_space_group_IT_number 2
_symmetry_cell_setting triclinic
_symmetry_space_group_name_Hall '-P 1'
_symmetry_space_group_name_H-M 'P -1'
_atom_sites_solution_hydrogens geom
_atom_sites_solution_primary direct
_atom_sites_solution_secondary difmap
_audit_creation_method SHELXL-97
_cell_angle_alpha 91.810(8)
_cell_angle_beta 102.910(9)
_cell_angle_gamma 106.455(8)
_cell_formula_units_Z 2
_cell_length_a 8.6855(15)
_cell_length_b 12.7109(18)
_cell_length_c 18.183(3)
_cell_measurement_reflns_used 1605
_cell_measurement_temperature 100(2)
_cell_measurement_theta_max 21.31
_cell_measurement_theta_min 2.30
_cell_volume 1866.8(5)
_computing_structure_refinement 'SHELXL-97 (Sheldrick, 2008)'
_diffrn_ambient_temperature 100(2)
_diffrn_measured_fraction_theta_full 0.987
_diffrn_measured_fraction_theta_max 0.987
_diffrn_measurement_device_type 'Bruker X8 APEX II'
_diffrn_measurement_method 'area detector'
_diffrn_radiation_monochromator graphite
_diffrn_radiation_source 'fine-focus sealed tube'
_diffrn_radiation_type MoK\a
_diffrn_radiation_wavelength 0.71073
_diffrn_reflns_av_R_equivalents 0.0892
_diffrn_reflns_av_sigmaI/netI 0.1144
_diffrn_reflns_limit_h_max 9
_diffrn_reflns_limit_h_min -9
_diffrn_reflns_limit_k_max 14
_diffrn_reflns_limit_k_min -14
_diffrn_reflns_limit_l_max 20
_diffrn_reflns_limit_l_min -20
_diffrn_reflns_number 19580
_diffrn_reflns_theta_full 23.33
_diffrn_reflns_theta_max 23.33
_diffrn_reflns_theta_min 1.15
_exptl_absorpt_coefficient_mu 0.823
_exptl_absorpt_correction_T_max 0.8140
_exptl_absorpt_correction_T_min 0.7051
_exptl_absorpt_correction_type multi-scan
_exptl_crystal_colour colorless
_exptl_crystal_density_diffrn 1.420
_exptl_crystal_density_method 'not measured'
_exptl_crystal_description prism
_exptl_crystal_F_000 828
_exptl_crystal_size_max 0.70
_exptl_crystal_size_mid 0.30
_exptl_crystal_size_min 0.25
_refine_diff_density_max 0.403
_refine_diff_density_min -0.392
_refine_diff_density_rms 0.100
_refine_ls_extinction_method none
_refine_ls_goodness_of_fit_ref 1.017
_refine_ls_hydrogen_treatment constr
_refine_ls_matrix_type full
_refine_ls_number_parameters 482
_refine_ls_number_reflns 5356
_refine_ls_number_restraints 0
_refine_ls_restrained_S_all 1.017
_refine_ls_R_factor_all 0.1068
_refine_ls_R_factor_gt 0.0515
_refine_ls_shift/su_max 0.000
_refine_ls_shift/su_mean 0.000
_refine_ls_structure_factor_coef Fsqd
_refine_ls_weighting_details 'calc w=1/[\s^2^(Fo^2^)+(0.0596P)^2^+0.0000P] where P=(Fo^2^+2Fc^2^)/3'
_refine_ls_weighting_scheme calc
_refine_ls_wR_factor_gt 0.1012
_refine_ls_wR_factor_ref 0.1314
_reflns_number_gt 3392
_reflns_number_total 5356
_reflns_threshold_expression >2\s(I)
_cod_data_source_file c2ce25529d.txt
_cod_data_source_block 4
_cod_original_sg_symbol_H-M P-1
_cod_database_code 7214662

loop_
_symmetry_equiv_pos_as_xyz
'x, y, z'
'-x, -y, -z'

loop_
_atom_site_label
_atom_site_type_symbol
_atom_site_fract_x
_atom_site_fract_y
_atom_site_fract_z
_atom_site_U_iso_or_equiv
_atom_site_adp_type
_atom_site_occupancy
_atom_site_symmetry_multiplicity
_atom_site_calc_flag
_atom_site_refinement_flags
C1 C 0.0841(8) 0.9600(4) 0.2576(3) 0.0193(14) Uani 1 1 d .
C2 C 0.1894(7) 1.0486(4) 0.2235(3) 0.0167(13) Uani 1 1 d .
C3 C 0.1517(7) 1.0849(4) 0.1535(3) 0.0189(14) Uani 1 1 d .
H3 H 0.0516 1.0513 0.1164 0.023 Uiso 1 1 calc R
C4 C 0.2787(7) 1.1787(4) 0.1417(3) 0.0154(13) Uani 1 1 d .
C5 C 0.4090(7) 1.2106(4) 0.2037(3) 0.0179(14) Uani 1 1 d .
C6 C 0.5553(6) 1.3098(4) 0.2175(3) 0.0150(13) Uani 1 1 d .
C7 C 0.6780(7) 1.3418(4) 0.1792(3) 0.0195(14) Uani 1 1 d .
C8 C 0.7807(7) 1.4503(4) 0.2069(3) 0.0213(14) Uani 1 1 d .
H8 H 0.8701 1.4877 0.1862 0.026 Uiso 1 1 calc R
C9 C 0.7404(7) 1.4963(4) 0.2657(3) 0.0179(13) Uani 1 1 d .
C10 C -0.1776(7) 0.6047(4) 0.3115(3) 0.0202(14) Uani 1 1 d .
C11 C 0.2617(7) 1.2350(4) 0.0717(3) 0.0196(14) Uani 1 1 d .
C12 C 0.2990(7) 1.3499(5) 0.0749(3) 0.0303(16) Uani 1 1 d .
H12 H 0.3354 1.3929 0.1227 0.036 Uiso 1 1 calc R
C13 C 0.2830(8) 1.4013(5) 0.0088(4) 0.0377(18) Uani 1 1 d .
H13 H 0.3102 1.4794 0.0114 0.045 Uiso 1 1 calc R
C14 C 0.2278(8) 1.3397(5) -0.0610(4) 0.0364(17) Uani 1 1 d .
H14 H 0.2154 1.3753 -0.1062 0.044 Uiso 1 1 calc R
C15 C 0.1909(7) 1.2266(5) -0.0650(3) 0.0292(16) Uani 1 1 d .
H15 H 0.1554 1.1843 -0.1130 0.035 Uiso 1 1 calc R
C16 C 0.2050(7) 1.1742(5) 0.0006(3) 0.0230(14) Uani 1 1 d .
H16 H 0.1758 1.0960 -0.0028 0.028 Uiso 1 1 calc R
C17 C 0.7051(7) 1.2733(4) 0.1185(3) 0.0214(14) Uani 1 1 d .
C18 C 0.7951(7) 1.3231(5) 0.0673(3) 0.0284(15) Uani 1 1 d .
H18 H 0.8314 1.4012 0.0691 0.034 Uiso 1 1 calc R
C19 C 0.8319(8) 1.2603(5) 0.0142(3) 0.0339(16) Uani 1 1 d .
H19 H 0.8935 1.2955 -0.0199 0.041 Uiso 1 1 calc R
C20 C 0.7799(8) 1.1465(5) 0.0103(3) 0.0332(16) Uani 1 1 d .
H20 H 0.8047 1.1035 -0.0265 0.040 Uiso 1 1 calc R
C21 C 0.6910(7) 1.0956(5) 0.0608(3) 0.0300(16) Uani 1 1 d .
H21 H 0.6545 1.0175 0.0585 0.036 Uiso 1 1 calc R
C22 C 0.6553(7) 1.1585(4) 0.1145(3) 0.0252(15) Uani 1 1 d .
H22 H 0.5958 1.1228 0.1492 0.030 Uiso 1 1 calc R
C23 C 0.3224(7) 0.7445(4) 0.3837(3) 0.0275(15) Uani 1 1 d .
H23 H 0.3357 0.7889 0.3432 0.033 Uiso 1 1 calc R
C24 C 0.1844(8) 0.6820(5) 0.4736(3) 0.0365(17) Uani 1 1 d .
H24 H 0.0979 0.6802 0.4980 0.044 Uiso 1 1 calc R
C25 C 0.4287(7) 0.6824(4) 0.4041(3) 0.0262(15) Uani 1 1 d .
H25 H 0.5139 0.6856 0.3786 0.031 Uiso 1 1 calc R
C26 C 0.2879(8) 0.6172(5) 0.4983(3) 0.0364(18) Uani 1 1 d .
H26 H 0.2743 0.5746 0.5397 0.044 Uiso 1 1 calc R
C27 C 0.4112(7) 0.6162(5) 0.4612(3) 0.0274(15) Uani 1 1 d .
C28 C 0.5134(8) 0.5409(4) 0.4783(3) 0.0289(15) Uani 1 1 d .
H28 H 0.6057 0.5520 0.4564 0.035 Uiso 1 1 calc R
C29 C -0.4383(7) 0.9815(4) 0.5177(3) 0.0192(13) Uani 1 1 d .
H29 H -0.4244 0.9767 0.5707 0.023 Uiso 1 1 calc R
C30 C -0.3229(7) 0.9477(4) 0.4818(3) 0.0202(14) Uani 1 1 d .
C31 C -0.3101(7) 0.9692(4) 0.4088(3) 0.0223(14) Uani 1 1 d .
H31 H -0.3744 1.0104 0.3807 0.027 Uiso 1 1 calc R
C32 C -0.2217(7) 0.8900(4) 0.5203(3) 0.0213(14) Uani 1 1 d .
H32 H -0.2232 0.8759 0.5711 0.026 Uiso 1 1 calc R
C33 C -0.2041(7) 0.9307(4) 0.3770(3) 0.0240(15) Uani 1 1 d .
H33 H -0.1969 0.9466 0.3270 0.029 Uiso 1 1 calc R
C34 C -0.1190(7) 0.8532(4) 0.4852(3) 0.0238(15) Uani 1 1 d .
H34 H -0.0517 0.8133 0.5127 0.029 Uiso 1 1 calc R
C35 C 0.2093(9) 0.6715(6) 0.1824(4) 0.0425(19) Uani 1 1 d .
H35 H 0.1358 0.7117 0.1894 0.051 Uiso 1 1 calc R
C36 C 0.4847(9) 0.6755(6) 0.1738(5) 0.067(3) Uani 1 1 d .
H36A H 0.4555 0.6013 0.1903 0.100 Uiso 1 1 calc R
H36B H 0.5946 0.7184 0.2039 0.100 Uiso 1 1 calc R
H36C H 0.4858 0.6703 0.1201 0.100 Uiso 1 1 calc R
C37 C 0.4155(9) 0.8473(5) 0.1884(4) 0.050(2) Uani 1 1 d .
H37A H 0.3196 0.8738 0.1874 0.075 Uiso 1 1 calc R
H37B H 0.4614 0.8710 0.1449 0.075 Uiso 1 1 calc R
H37C H 0.4999 0.8778 0.2355 0.075 Uiso 1 1 calc R
C38 C 0.9039(9) 0.2191(5) 0.3132(4) 0.0413(18) Uani 1 1 d .
H38 H 0.8704 0.1599 0.2743 0.050 Uiso 1 1 calc R
C39 C 1.0752(9) 0.4019(6) 0.3620(4) 0.064(2) Uani 1 1 d .
H39A H 0.9952 0.3969 0.3931 0.095 Uiso 1 1 calc R
H39B H 1.0884 0.4700 0.3370 0.095 Uiso 1 1 calc R
H39C H 1.1821 0.4023 0.3943 0.095 Uiso 1 1 calc R
C40 C 1.0917(9) 0.3167(6) 0.2415(4) 0.061(2) Uani 1 1 d .
H40A H 1.0403 0.2480 0.2078 0.091 Uiso 1 1 calc R
H40B H 1.2107 0.3274 0.2593 0.091 Uiso 1 1 calc R
H40C H 1.0736 0.3788 0.2138 0.091 Uiso 1 1 calc R
N1 N 0.2003(6) 0.7459(3) 0.4180(2) 0.0200(11) Uani 1 1 d .
N2 N -0.1102(5) 0.8714(3) 0.4137(2) 0.0175(11) Uani 1 1 d .
N3 N 0.3650(6) 0.7289(4) 0.1843(3) 0.0302(13) Uani 1 1 d .
N4 N 1.0175(6) 0.3105(4) 0.3066(3) 0.0367(14) Uani 1 1 d .
O1 O 0.1653(4) 0.9272(3) 0.3166(2) 0.0211(9) Uani 1 1 d .
O2 O -0.0656(5) 0.9244(3) 0.2310(2) 0.0238(10) Uani 1 1 d .
O3 O -0.0852(5) 0.6786(3) 0.2805(2) 0.0230(9) Uani 1 1 d .
O4 O -0.2014(5) 0.6191(3) 0.3755(2) 0.0276(10) Uani 1 1 d .
O5 O 0.1540(6) 0.5707(4) 0.1724(3) 0.0686(16) Uani 1 1 d .
O6 O 0.8391(7) 0.2073(4) 0.3680(3) 0.0687(16) Uani 1 1 d .
S1 S 0.38146(18) 1.12758(11) 0.27622(8) 0.0196(4) Uani 1 1 d .
S2 S 0.57350(18) 1.40794(11) 0.28921(8) 0.0221(4) Uani 1 1 d .
Zn1 Zn 0.02072(8) 0.80608(5) 0.35707(4) 0.0161(2) Uani 1 1 d .

loop_
_atom_site_aniso_label
_atom_site_aniso_U_11
_atom_site_aniso_U_22
_atom_site_aniso_U_33
_atom_site_aniso_U_23
_atom_site_aniso_U_13
_atom_site_aniso_U_12
C1 0.035(4) 0.011(3) 0.016(4) 0.001(3) 0.012(3) 0.009(3)
C2 0.024(4) 0.012(3) 0.018(3) 0.003(3) 0.003(3) 0.012(3)
C3 0.017(3) 0.016(3) 0.022(4) -0.001(3) 0.003(3) 0.004(3)
C4 0.016(3) 0.012(3) 0.021(4) 0.001(3) 0.005(3) 0.007(3)
C5 0.025(4) 0.017(3) 0.015(3) 0.004(3) 0.008(3) 0.009(3)
C6 0.014(3) 0.010(3) 0.016(3) 0.002(2) -0.002(3) 0.001(3)
C7 0.019(3) 0.014(3) 0.025(4) 0.005(3) 0.005(3) 0.003(3)
C8 0.016(3) 0.021(3) 0.026(4) 0.007(3) 0.007(3) 0.003(3)
C9 0.021(3) 0.013(3) 0.019(3) 0.004(3) 0.003(3) 0.006(3)
C10 0.021(4) 0.014(3) 0.028(4) 0.003(3) 0.007(3) 0.009(3)
C11 0.018(3) 0.020(3) 0.020(4) 0.003(3) 0.005(3) 0.003(3)
C12 0.035(4) 0.027(4) 0.027(4) 0.007(3) 0.004(3) 0.009(3)
C13 0.044(5) 0.030(4) 0.040(5) 0.015(4) 0.012(4) 0.009(3)
C14 0.036(4) 0.044(5) 0.039(5) 0.024(4) 0.015(4) 0.019(4)
C15 0.031(4) 0.042(4) 0.015(4) 0.000(3) 0.006(3) 0.009(3)
C16 0.023(4) 0.025(3) 0.023(4) 0.005(3) 0.008(3) 0.009(3)
C17 0.021(4) 0.021(3) 0.021(4) 0.005(3) 0.002(3) 0.005(3)
C18 0.036(4) 0.023(3) 0.028(4) 0.009(3) 0.010(3) 0.009(3)
C19 0.035(4) 0.043(4) 0.030(4) 0.003(3) 0.015(3) 0.015(3)
C20 0.035(4) 0.039(4) 0.027(4) -0.015(3) 0.001(3) 0.020(3)
C21 0.027(4) 0.019(3) 0.043(4) -0.004(3) 0.008(3) 0.004(3)
C22 0.026(4) 0.024(4) 0.026(4) -0.003(3) 0.006(3) 0.009(3)
C23 0.017(4) 0.024(3) 0.039(4) 0.006(3) -0.002(3) 0.009(3)
C24 0.049(5) 0.040(4) 0.034(4) 0.009(3) 0.020(4) 0.025(4)
C25 0.015(4) 0.019(3) 0.037(4) -0.002(3) 0.002(3) -0.003(3)
C26 0.058(5) 0.042(4) 0.030(4) 0.021(3) 0.020(4) 0.040(4)
C27 0.022(4) 0.030(4) 0.029(4) -0.001(3) 0.003(3) 0.010(3)
C28 0.030(4) 0.032(4) 0.029(4) 0.003(3) 0.007(3) 0.015(3)
C29 0.022(4) 0.023(3) 0.012(3) 0.000(3) 0.000(3) 0.009(3)
C30 0.021(3) 0.013(3) 0.026(4) -0.001(3) 0.006(3) 0.003(3)
C31 0.024(4) 0.022(3) 0.027(4) 0.010(3) 0.007(3) 0.014(3)
C32 0.028(4) 0.024(3) 0.015(3) 0.002(3) 0.003(3) 0.015(3)
C33 0.031(4) 0.023(3) 0.025(4) 0.011(3) 0.015(3) 0.012(3)
C34 0.030(4) 0.021(3) 0.026(4) 0.006(3) 0.003(3) 0.017(3)
C35 0.046(5) 0.029(4) 0.048(5) 0.000(4) 0.012(4) 0.004(4)
C36 0.038(5) 0.052(5) 0.128(8) 0.019(5) 0.035(5) 0.028(4)
C37 0.068(6) 0.040(4) 0.043(5) 0.003(4) 0.004(4) 0.023(4)
C38 0.049(5) 0.027(4) 0.040(5) 0.011(3) 0.000(4) 0.007(4)
C39 0.056(6) 0.037(5) 0.079(6) -0.010(4) -0.020(5) 0.014(4)
C40 0.047(5) 0.065(5) 0.085(6) 0.014(5) 0.025(5) 0.032(4)
N1 0.022(3) 0.016(3) 0.021(3) 0.011(2) 0.001(2) 0.007(2)
N2 0.020(3) 0.013(2) 0.017(3) 0.002(2) 0.003(2) 0.002(2)
N3 0.032(3) 0.022(3) 0.042(3) 0.003(2) 0.014(3) 0.011(3)
N4 0.031(3) 0.022(3) 0.054(4) 0.000(3) 0.004(3) 0.010(3)
O1 0.027(2) 0.017(2) 0.019(2) 0.0092(18) 0.006(2) 0.0040(18)
O2 0.020(3) 0.023(2) 0.027(2) 0.0032(19) 0.006(2) 0.004(2)
O3 0.028(2) 0.011(2) 0.027(2) 0.0026(18) 0.008(2) 0.0000(18)
O4 0.034(3) 0.016(2) 0.029(3) -0.0081(19) 0.013(2) -0.0018(19)
O5 0.060(4) 0.059(4) 0.090(4) 0.011(3) 0.041(3) 0.004(3)
O6 0.089(4) 0.061(4) 0.064(4) 0.027(3) 0.031(4) 0.021(3)
S1 0.0226(9) 0.0154(8) 0.0191(9) 0.0057(6) 0.0027(7) 0.0044(7)
S2 0.0235(9) 0.0176(8) 0.0241(9) -0.0013(7) 0.0067(7) 0.0042(7)
Zn1 0.0193(4) 0.0117(4) 0.0206(4) 0.0046(3) 0.0069(3) 0.0079(3)

loop_
_atom_type_symbol
_atom_type_description
_atom_type_scat_dispersion_real
_atom_type_scat_dispersion_imag
_atom_type_scat_source
C C 0.0033 0.0016 'International Tables Vol C Tables 4.2.6.8 and 6.1.1.4'
H H 0.0000 0.0000 'International Tables Vol C Tables 4.2.6.8 and 6.1.1.4'
N N 0.0061 0.0033 'International Tables Vol C Tables 4.2.6.8 and 6.1.1.4'
O O 0.0106 0.0060 'International Tables Vol C Tables 4.2.6.8 and 6.1.1.4'
S S 0.1246 0.1234 'International Tables Vol C Tables 4.2.6.8 and 6.1.1.4'
Zn Zn 0.2839 1.4301 'International Tables Vol C Tables 4.2.6.8 and 6.1.1.4'

loop_
_geom_angle_atom_site_label_1
_geom_angle_atom_site_label_2
_geom_angle_atom_site_label_3
_geom_angle
_geom_angle_site_symmetry_1
_geom_angle_site_symmetry_3
O2 C1 O1 125.1(5) . .
O2 C1 C2 121.1(5) . .
O1 C1 C2 113.8(5) . .
C3 C2 C1 128.4(5) . .
C3 C2 S1 111.3(4) . .
C1 C2 S1 120.2(4) . .
C2 C3 C4 113.3(5) . .
C2 C3 H3 123.4 . .
C4 C3 H3 123.4 . .
C5 C4 C3 111.5(5) . .
C5 C4 C11 125.6(5) . .
C3 C4 C11 122.8(5) . .
C4 C5 C6 128.3(4) . .
C4 C5 S1 112.5(4) . .
C6 C5 S1 119.0(4) . .
C7 C6 C5 130.6(5) . .
C7 C6 S2 112.3(4) . .
C5 C6 S2 116.9(4) . .
C6 C7 C8 110.6(5) . .
C6 C7 C17 125.9(5) . .
C8 C7 C17 123.6(5) . .
C9 C8 C7 114.2(5) . .
C9 C8 H8 122.9 . .
C7 C8 H8 122.9 . .
C8 C9 C10 129.9(5) . 1_665
C8 C9 S2 111.3(4) . .
C10 C9 S2 118.7(4) 1_665 .
O4 C10 O3 124.4(5) . .
O4 C10 C9 119.7(5) . 1_445
O3 C10 C9 116.0(5) . 1_445
C16 C11 C12 118.3(5) . .
C16 C11 C4 120.6(5) . .
C12 C11 C4 121.1(5) . .
C13 C12 C11 120.4(6) . .
C13 C12 H12 119.8 . .
C11 C12 H12 119.8 . .
C14 C13 C12 120.4(6) . .
C14 C13 H13 119.8 . .
C12 C13 H13 119.8 . .
C15 C14 C13 119.8(6) . .
C15 C14 H14 120.1 . .
C13 C14 H14 120.1 . .
C14 C15 C16 120.3(6) . .
C14 C15 H15 119.8 . .
C16 C15 H15 119.8 . .
C15 C16 C11 120.7(5) . .
C15 C16 H16 119.6 . .
C11 C16 H16 119.6 . .
C22 C17 C18 117.8(5) . .
C22 C17 C7 121.6(5) . .
C18 C17 C7 120.3(5) . .
C19 C18 C17 121.0(5) . .
C19 C18 H18 119.5 . .
C17 C18 H18 119.5 . .
C18 C19 C20 120.5(6) . .
C18 C19 H19 119.7 . .
C20 C19 H19 119.7 . .
C19 C20 C21 119.3(5) . .
C19 C20 H20 120.3 . .
C21 C20 H20 120.3 . .
C22 C21 C20 120.2(5) . .
C22 C21 H21 119.9 . .
C20 C21 H21 119.9 . .
C21 C22 C17 121.2(5) . .
C21 C22 H22 119.4 . .
C17 C22 H22 119.4 . .
N1 C23 C25 123.7(5) . .
N1 C23 H23 118.1 . .
C25 C23 H23 118.1 . .
N1 C24 C26 123.6(6) . .
N1 C24 H24 118.2 . .
C26 C24 H24 118.2 . .
C27 C25 C23 119.7(6) . .
C27 C25 H25 120.2 . .
C23 C25 H25 120.2 . .
C27 C26 C24 118.8(5) . .
C27 C26 H26 120.6 . .
C24 C26 H26 120.6 . .
C25 C27 C26 117.8(5) . .
C25 C27 C28 120.0(5) . .
C26 C27 C28 122.0(5) . .
C28 C28 C27 125.1(7) 2_666 .
C28 C28 H28 117.4 2_666 .
C27 C28 H28 117.4 . .
C29 C29 C30 125.4(6) 2_476 .
C29 C29 H29 117.3 2_476 .
C30 C29 H29 117.3 . .
C31 C30 C32 116.9(5) . .
C31 C30 C29 122.9(5) . .
C32 C30 C29 120.2(5) . .
C33 C31 C30 119.9(5) . .
C33 C31 H31 120.0 . .
C30 C31 H31 120.0 . .
C34 C32 C30 120.4(5) . .
C34 C32 H32 119.8 . .
C30 C32 H32 119.8 . .
N2 C33 C31 122.9(5) . .
N2 C33 H33 118.5 . .
C31 C33 H33 118.5 . .
N2 C34 C32 122.6(5) . .
N2 C34 H34 118.7 . .
C32 C34 H34 118.7 . .
O5 C35 N3 125.0(7) . .
O5 C35 H35 117.5 . .
N3 C35 H35 117.5 . .
N3 C36 H36A 109.5 . .
N3 C36 H36B 109.5 . .
H36A C36 H36B 109.5 . .
N3 C36 H36C 109.5 . .
H36A C36 H36C 109.5 . .
H36B C36 H36C 109.5 . .
N3 C37 H37A 109.5 . .
N3 C37 H37B 109.5 . .
H37A C37 H37B 109.5 . .
N3 C37 H37C 109.5 . .
H37A C37 H37C 109.5 . .
H37B C37 H37C 109.5 . .
O6 C38 N4 123.0(7) . .
O6 C38 H38 118.5 . .
N4 C38 H38 118.5 . .
N4 C39 H39A 109.5 . .
N4 C39 H39B 109.5 . .
H39A C39 H39B 109.5 . .
N4 C39 H39C 109.5 . .
H39A C39 H39C 109.5 . .
H39B C39 H39C 109.5 . .
N4 C40 H40A 109.5 . .
N4 C40 H40B 109.5 . .
H40A C40 H40B 109.5 . .
N4 C40 H40C 109.5 . .
H40A C40 H40C 109.5 . .
H40B C40 H40C 109.5 . .
C24 N1 C23 116.4(5) . .
C24 N1 Zn1 125.8(4) . .
C23 N1 Zn1 114.7(3) . .
C34 N2 C33 117.2(5) . .
C34 N2 Zn1 123.7(4) . .
C33 N2 Zn1 119.0(4) . .
C35 N3 C36 121.6(5) . .
C35 N3 C37 121.4(5) . .
C36 N3 C37 116.7(5) . .
C38 N4 C39 122.1(6) . .
C38 N4 C40 119.6(6) . .
C39 N4 C40 118.2(6) . .
C1 O1 Zn1 111.9(3) . .
C10 O3 Zn1 106.5(3) . .
C2 S1 C5 91.5(3) . .
C9 S2 C6 91.5(3) . .
O3 Zn1 O1 110.94(15) . .
O3 Zn1 N2 121.98(17) . .
O1 Zn1 N2 107.80(15) . .
O3 Zn1 N1 96.91(16) . .
O1 Zn1 N1 98.10(16) . .
N2 Zn1 N1 118.46(18) . .

loop_
_geom_bond_atom_site_label_1
_geom_bond_atom_site_label_2
_geom_bond_distance
_geom_bond_site_symmetry_2
C1 O2 1.225(7) .
C1 O1 1.296(6) .
C1 C2 1.485(7) .
C2 C3 1.369(7) .
C2 S1 1.728(6) .
C3 C4 1.436(7) .
C3 H3 0.9500 .
C4 C5 1.363(7) .
C4 C11 1.478(7) .
C5 C6 1.482(7) .
C5 S1 1.731(5) .
C6 C7 1.376(7) .
C6 S2 1.725(5) .
C7 C8 1.418(7) .
C7 C17 1.483(7) .
C8 C9 1.361(7) .
C8 H8 0.9500 .
C9 C10 1.485(7) 1_665
C9 S2 1.711(5) .
C10 O4 1.244(6) .
C10 O3 1.285(6) .
C10 C9 1.485(7) 1_445
C11 C16 1.395(7) .
C11 C12 1.401(7) .
C12 C13 1.385(8) .
C12 H12 0.9500 .
C13 C14 1.380(8) .
C13 H13 0.9500 .
C14 C15 1.378(8) .
C14 H14 0.9500 .
C15 C16 1.382(7) .
C15 H15 0.9500 .
C16 H16 0.9500 .
C17 C22 1.395(7) .
C17 C18 1.400(7) .
C18 C19 1.381(8) .
C18 H18 0.9500 .
C19 C20 1.382(8) .
C19 H19 0.9500 .
C20 C21 1.389(8) .
C20 H20 0.9500 .
C21 C22 1.383(7) .
C21 H21 0.9500 .
C22 H22 0.9500 .
C23 N1 1.347(7) .
C23 C25 1.375(7) .
C23 H23 0.9500 .
C24 N1 1.323(7) .
C24 C26 1.397(8) .
C24 H24 0.9500 .
C25 C27 1.364(8) .
C25 H25 0.9500 .
C26 C27 1.390(8) .
C26 H26 0.9500 .
C27 C28 1.475(8) .
C28 C28 1.325(10) 2_666
C28 H28 0.9500 .
C29 C29 1.335(10) 2_476
C29 C30 1.461(7) .
C29 H29 0.9500 .
C30 C31 1.385(7) .
C30 C32 1.387(7) .
C31 C33 1.377(7) .
C31 H31 0.9500 .
C32 C34 1.376(7) .
C32 H32 0.9500 .
C33 N2 1.347(7) .
C33 H33 0.9500 .
C34 N2 1.343(7) .
C34 H34 0.9500 .
C35 O5 1.225(7) .
C35 N3 1.335(8) .
C35 H35 0.9500 .
C36 N3 1.435(7) .
C36 H36A 0.9800 .
C36 H36B 0.9800 .
C36 H36C 0.9800 .
C37 N3 1.438(7) .
C37 H37A 0.9800 .
C37 H37B 0.9800 .
C37 H37C 0.9800 .
C38 O6 1.243(7) .
C38 N4 1.323(8) .
C38 H38 0.9500 .
C39 N4 1.409(8) .
C39 H39A 0.9800 .
C39 H39B 0.9800 .
C39 H39C 0.9800 .
C40 N4 1.463(8) .
C40 H40A 0.9800 .
C40 H40B 0.9800 .
C40 H40C 0.9800 .
N1 Zn1 2.050(4) .
N2 Zn1 2.011(4) .
O1 Zn1 1.969(3) .
O3 Zn1 1.962(4) .

loop_
_geom_torsion_atom_site_label_1
_geom_torsion_atom_site_label_2
_geom_torsion_atom_site_label_3
_geom_torsion_atom_site_label_4
_geom_torsion
_geom_torsion_site_symmetry_1
_geom_torsion_site_symmetry_4
O2 C1 C2 C3 -15.9(9) . .
O1 C1 C2 C3 164.9(5) . .
O2 C1 C2 S1 159.3(4) . .
O1 C1 C2 S1 -20.0(6) . .
C1 C2 C3 C4 175.0(5) . .
S1 C2 C3 C4 -0.5(6) . .
C2 C3 C4 C5 -0.1(7) . .
C2 C3 C4 C11 -177.2(5) . .
C3 C4 C5 C6 -172.9(5) . .
C11 C4 C5 C6 4.1(9) . .
C3 C4 C5 S1 0.6(6) . .
C11 C4 C5 S1 177.6(4) . .
C4 C5 C6 C7 -62.2(9) . .
S1 C5 C6 C7 124.6(5) . .
C4 C5 C6 S2 113.1(6) . .
S1 C5 C6 S2 -60.0(5) . .
C5 C6 C7 C8 172.2(5) . .
S2 C6 C7 C8 -3.3(6) . .
C5 C6 C7 C17 -9.3(9) . .
S2 C6 C7 C17 175.1(4) . .
C6 C7 C8 C9 2.3(7) . .
C17 C7 C8 C9 -176.2(5) . .
C7 C8 C9 C10 176.9(5) . 1_665
C7 C8 C9 S2 -0.2(6) . .
C5 C4 C11 C16 136.5(6) . .
C3 C4 C11 C16 -46.8(7) . .
C5 C4 C11 C12 -44.7(8) . .
C3 C4 C11 C12 132.0(6) . .
C16 C11 C12 C13 -1.4(8) . .
C4 C11 C12 C13 179.7(5) . .
C11 C12 C13 C14 1.0(9) . .
C12 C13 C14 C15 -1.0(9) . .
C13 C14 C15 C16 1.5(9) . .
C14 C15 C16 C11 -2.0(9) . .
C12 C11 C16 C15 1.9(8) . .
C4 C11 C16 C15 -179.2(5) . .
C6 C7 C17 C22 -26.6(9) . .
C8 C7 C17 C22 151.7(6) . .
C6 C7 C17 C18 159.1(6) . .
C8 C7 C17 C18 -22.7(8) . .
C22 C17 C18 C19 0.5(9) . .
C7 C17 C18 C19 175.1(5) . .
C17 C18 C19 C20 0.3(9) . .
C18 C19 C20 C21 -0.5(9) . .
C19 C20 C21 C22 -0.1(9) . .
C20 C21 C22 C17 0.9(9) . .
C18 C17 C22 C21 -1.1(9) . .
C7 C17 C22 C21 -175.6(5) . .
N1 C23 C25 C27 1.1(9) . .
N1 C24 C26 C27 -2.2(10) . .
C23 C25 C27 C26 -2.0(9) . .
C23 C25 C27 C28 173.8(5) . .
C24 C26 C27 C25 2.5(9) . .
C24 C26 C27 C28 -173.2(6) . .
C25 C27 C28 C28 -166.5(7) . 2_666
C26 C27 C28 C28 9.1(12) . 2_666
C29 C29 C30 C31 12.1(10) 2_476 .
C29 C29 C30 C32 -166.9(7) 2_476 .
C32 C30 C31 C33 2.0(8) . .
C29 C30 C31 C33 -177.1(5) . .
C31 C30 C32 C34 -2.4(8) . .
C29 C30 C32 C34 176.7(5) . .
C30 C31 C33 N2 0.3(9) . .
C30 C32 C34 N2 0.6(9) . .
C26 C24 N1 C23 1.3(9) . .
C26 C24 N1 Zn1 160.4(5) . .
C25 C23 N1 C24 -0.7(8) . .
C25 C23 N1 Zn1 -162.2(5) . .
C32 C34 N2 C33 1.7(8) . .
C32 C34 N2 Zn1 -173.6(4) . .
C31 C33 N2 C34 -2.1(8) . .
C31 C33 N2 Zn1 173.4(4) . .
O5 C35 N3 C36 0.5(11) . .
O5 C35 N3 C37 173.4(6) . .
O6 C38 N4 C39 0.5(10) . .
O6 C38 N4 C40 178.1(6) . .
O2 C1 O1 Zn1 2.9(7) . .
C2 C1 O1 Zn1 -177.9(3) . .
O4 C10 O3 Zn1 5.4(6) . .
C9 C10 O3 Zn1 -174.9(4) 1_445 .
C3 C2 S1 C5 0.7(4) . .
C1 C2 S1 C5 -175.3(4) . .
C4 C5 S1 C2 -0.8(4) . .
C6 C5 S1 C2 173.4(4) . .
C8 C9 S2 C6 -1.4(4) . .
C10 C9 S2 C6 -178.9(4) 1_665 .
C7 C6 S2 C9 2.8(4) . .
C5 C6 S2 C9 -173.5(4) . .
C10 O3 Zn1 O1 -179.4(3) . .
C10 O3 Zn1 N2 -50.7(4) . .
C10 O3 Zn1 N1 79.2(3) . .
C1 O1 Zn1 O3 59.6(4) . .
C1 O1 Zn1 N2 -76.3(4) . .
C1 O1 Zn1 N1 160.2(3) . .
C34 N2 Zn1 O3 102.0(4) . .
C33 N2 Zn1 O3 -73.2(4) . .
C34 N2 Zn1 O1 -128.0(4) . .
C33 N2 Zn1 O1 56.8(4) . .
C34 N2 Zn1 N1 -18.0(5) . .
C33 N2 Zn1 N1 166.8(4) . .
C24 N1 Zn1 O3 -86.6(5) . .
C23 N1 Zn1 O3 72.8(4) . .
C24 N1 Zn1 O1 161.0(5) . .
C23 N1 Zn1 O1 -39.6(4) . .
C24 N1 Zn1 N2 45.7(5) . .
C23 N1 Zn1 N2 -154.9(4) . .
